data_1544831
loop_
_publ_author_name
'Roszak, Kinga'
'Katrusiak, Andrzej'
'Dega-Szafran, Zofia'
'Komasa, Anna'
'Kowalczyk, Iwona'
'Szafran, Miros\/law'

_publ_contact_author_address
;
Faculty of Chemistry,
Adam Mickiewicz University,
Umultowska 89b, 61-614 Pozna\'n
Poland
;
_publ_contact_author_email katran@amu.edu.pl
_publ_contact_author_fax +48(61)8291555
_publ_contact_author_name
;
Andrzej Katrusiak
;
_publ_contact_author_phone +48(61)8291590
_publ_section_title
;
 Conformational flexibility and pseudosymmetric aggregation in a betainium
 salt hydrate
;
_journal_name_full 'Structural Chemistry'
_journal_paper_doi 10.1007/s11224-016-0889-4
_journal_year 2016
_chemical_formula_moiety 'C10 H14 N O2, I, H2 O'
_chemical_formula_sum 'C10 H16 I N O3'
_chemical_formula_weight 325.14
_chemical_name_common
;
3-(trimethylammonium)-benzoic acid iodide hydrate
;
_chemical_name_systematic
;
3-(trimethylammonium)-benzoic acid iodide hydrate
;
_space_group_IT_number 7
_symmetry_cell_setting monoclinic
_symmetry_space_group_name_Hall 'P -2yc'
_symmetry_space_group_name_H-M 'P 1 c 1'
_atom_sites_solution_hydrogens geom
_atom_sites_solution_primary direct
_atom_sites_solution_secondary difmap
_audit_creation_method SHELXL
_cell_angle_alpha 90.00
_cell_angle_beta 118.593(8)
_cell_angle_gamma 90.00
_cell_formula_units_Z 8
_cell_length_a 19.5200(12)
_cell_length_b 7.7018(3)
_cell_length_c 19.6010(12)
_cell_measurement_reflns_used 11213
_cell_measurement_temperature 220(2)
_cell_measurement_theta_max 29.27
_cell_measurement_theta_min 2.90
_cell_volume 2587.4(3)
_computing_cell_refinement 'Bruker FRAMBO'
_computing_data_collection 'Bruker FRAMBO'
_computing_data_reduction 'Bruker SHELXTL'
_computing_molecular_graphics
;X-Seed (Barbour, 2001) 
and POV-Ray (Persistence of Vision, 2004)
Mercury (2008)
;
_computing_publication_material 'SHELXL (Sheldrick, 2014)'
_computing_structure_refinement 'SHELXL (Sheldrick, 2014)'
_computing_structure_solution 'SHELXS (Sheldrick, 2014)'
_diffrn_ambient_temperature 220(2)
_diffrn_measured_fraction_theta_full 0.999
_diffrn_measured_fraction_theta_max 0.999
_diffrn_measurement_device_type 'multiwire proportional'
_diffrn_measurement_method 'phi and omega scans'
_diffrn_radiation_monochromator graphite
_diffrn_radiation_source 'fine-focus sealed tube'
_diffrn_radiation_type MoK\a
_diffrn_radiation_wavelength 0.71073
_diffrn_reflns_av_R_equivalents 0.0684
_diffrn_reflns_av_sigmaI/netI 0.0522
_diffrn_reflns_limit_h_max 25
_diffrn_reflns_limit_h_min -26
_diffrn_reflns_limit_k_max 10
_diffrn_reflns_limit_k_min -10
_diffrn_reflns_limit_l_max 24
_diffrn_reflns_limit_l_min -26
_diffrn_reflns_number 13075
_diffrn_reflns_theta_full 26.00
_diffrn_reflns_theta_max 29.27
_diffrn_reflns_theta_min 2.90
_exptl_absorpt_coefficient_mu 2.465
_exptl_absorpt_correction_T_max 0.821
_exptl_absorpt_correction_T_min 0.744
_exptl_absorpt_correction_type multi-scan
_exptl_absorpt_process_details
; 
Correction for absorption was made using XEMP (SHELXTL, 
Sheldrick (2014).
;
_exptl_crystal_colour colourless
_exptl_crystal_density_diffrn 1.669
_exptl_crystal_density_method 'not measured'
_exptl_crystal_description plate
_exptl_crystal_F_000 1280
_exptl_crystal_size_max 0.25
_exptl_crystal_size_mid 0.10
_exptl_crystal_size_min 0.08
_refine_diff_density_max 1.177
_refine_diff_density_min -0.856
_refine_diff_density_rms 0.204
_refine_ls_abs_structure_details 'Flack H D (1983), Acta Cryst. A39, 876-881'
_refine_ls_abs_structure_Flack 0.1(1)
_refine_ls_extinction_expression Fc^*^=kFc[1+0.001xFc^2^\l^3^/sin(2\q)]^-1/4^
_refine_ls_extinction_method SHELXL
_refine_ls_goodness_of_fit_ref 1.085
_refine_ls_hydrogen_treatment constr
_refine_ls_matrix_type full
_refine_ls_number_parameters 554
_refine_ls_number_reflns 11213
_refine_ls_number_restraints 36
_refine_ls_restrained_S_all 1.103
_refine_ls_R_factor_all 0.1035
_refine_ls_R_factor_gt 0.0565
_refine_ls_shift/su_max 0.000
_refine_ls_shift/su_mean 0.000
_refine_ls_structure_factor_coef Fsqd
_refine_ls_weighting_details 'calc w=1/[\s^2^(Fo^2^)+(0.0318P)^2^+0.08533P] where P=(Fo^2^+2Fc^2^)/3'
_refine_ls_weighting_scheme calc
_refine_ls_wR_factor_gt 0.0850
_refine_ls_wR_factor_ref 0.1216
_reflns_number_gt 11170
_reflns_number_total 11213
_reflns_threshold_expression >2sigma(I)
_journal_article_reference 'Structural Chemistry'
_cod_data_source_file CIF.cif
_cod_data_source_block 220K
_cod_original_cell_volume 2587.4(2)
_cod_original_sg_symbol_H-M Pc
_cod_database_code 1544831

loop_
_symmetry_equiv_pos_as_xyz
'x, y, z'
'x, -y, z+1/2'

loop_
_atom_site_label
_atom_site_type_symbol
_atom_site_fract_x
_atom_site_fract_y
_atom_site_fract_z
_atom_site_U_iso_or_equiv
_atom_site_adp_type
_atom_site_occupancy
_atom_site_symmetry_multiplicity
_atom_site_calc_flag
_atom_site_refinement_flags
_atom_site_disorder_assembly
_atom_site_disorder_group
I1 I 0.13320(2) 0.97470(3) 0.179650(9) 0.04420(8) Uani 1 1 d DU . .
I2 I -0.18730(2) 0.48500(3) 0.010780(9) 0.04780(9) Uani 1 1 d DU . .
I3 I 0.30140(2) 0.52640(3) -0.001650(9) 0.04550(9) Uani 1 1 d DU . .
I4 I 0.62270(2) 0.98450(3) 0.66780(2) 0.04770(9) Uani 1 1 d DU . .
O1 O -0.1179(1) 0.8560(3) -0.13000(1) 0.04100(6) Uani 1 1 d U . .
H1 H -0.1558 0.8018 -0.13360 0.0610 Uiso 1 1 calc RD . .
O2 O -0.15040(2) 1.05400(3) -0.06680(2) 0.0540(6) Uani 1 1 d U . .
C7 C -0.11070(5) 1.00200(3) -0.09280(6) 0.0300(9) Uani 1 1 d U . .
C1 C -0.03480(6) 1.09100(4) -0.07360(6) 0.0190(7) Uani 1 1 d DU . .
C2 C -0.01600(5) 1.24600(4) -0.02680(5) 0.0180(7) Uani 1 1 d U . .
H2 H -0.0483 1.2847 -0.0073 0.022 Uiso 1 1 calc R . .
C3 C 0.05610(6) 1.34100(4) -0.01050(4) 0.02300(6) Uani 1 1 d U . .
C4 C 0.10270(9) 1.27800(4) -0.03610(6) 0.03700(1) Uani 1 1 d DU . .
H4 H 0.1504 1.3325 -0.0206 0.044 Uiso 1 1 calc R . .
C5 C 0.08440(4) 1.13800(3) -0.08410(4) 0.02600(7) Uani 1 1 d DU . .
H5 H 0.1163 1.1059 -0.1051 0.032 Uiso 1 1 calc RD . .
C6 C 0.02100(4) 1.04800(4) -0.10020(7) 0.047(9) Uani 1 1 d DU . .
H6 H 0.0116 0.9497 -0.1309 0.056 Uiso 1 1 calc R . .
N1 N 0.07400(7) 1.50000(3) 0.03870(5) 0.03000(7) Uani 1 1 d U . .
C8 C 0.02530(1) 1.52100(2) 0.07760(1) 0.04600(5) Uani 1 1 d U . .
H8A H -0.0270 1.5510 0.0397 0.069 Uiso 1 1 calc R . .
H8B H 0.0467 1.6112 0.1159 0.069 Uiso 1 1 calc R . .
H8C H 0.0246 1.4138 0.1024 0.069 Uiso 1 1 calc R . .
C9 C 0.16090(8) 1.46410(9) 0.111000(8) 0.02600(3) Uani 1 1 d U . .
H9A H 0.1601 1.3604 0.1378 0.039 Uiso 1 1 calc R . .
H9B H 0.1763 1.5607 0.1463 0.039 Uiso 1 1 calc R . .
H9C H 0.1974 1.4505 0.0917 0.039 Uiso 1 1 calc R . .
C10 C 0.07940(9) 1.64600(2) -0.00290(8) 0.03700(4) Uani 1 1 d U . .
H10A H 0.1205 1.6273 -0.0157 0.055 Uiso 1 1 calc R . .
H10B H 0.0903 1.7478 0.0287 0.055 Uiso 1 1 calc R . .
H10C H 0.0308 1.6604 -0.0498 0.055 Uiso 1 1 calc R . .
O11 O 0.07310(1) 1.54400(3) 0.265700(2) 0.04400(7) Uani 1 1 d U . .
H11 H 0.1112 1.4809 0.2797 0.066 Uiso 1 1 calc RD . .
O12 O 0.02510(2) 1.34100(3) 0.31650(3) 0.05300(7) Uani 1 1 d U . .
C17 C 0.02380(2) 1.47600(3) 0.28730(3) 0.02200(6) Uani 1 1 d U . .
C11 C -0.04850(8) 1.58700(4) 0.26360(6) 0.03000(9) Uani 1 1 d DU . .
C12 C -0.05790(8) 1.74100(4) 0.21580(6) 0.02700(9) Uani 1 1 d U . .
H12 H -0.0224 1.7705 0.1986 0.033 Uiso 1 1 calc R . .
C13 C -0.12500(2) 1.84300(5) 0.19760(8) 0.0400(9) Uani 1 1 d U . .
C14 C -0.17950(8) 1.80300(5) 0.22010(7) 0.0340(9) Uani 1 1 d U . .
H14 H -0.2218 1.8755 0.2080 0.041 Uiso 1 1 calc R . .
C15 C -0.17000(2) 1.64600(5) 0.26270(8) 0.04700(1) Uani 1 1 d U . .
H15 H -0.2079 1.6116 0.2752 0.056 Uiso 1 1 calc R . .
C16 C -0.10570(7) 1.54700(4) 0.28520(8) 0.0330(9) Uani 1 1 d DU . .
H16 H -0.0992 1.4490 0.3156 0.040 Uiso 1 1 calc R . .
N2 N -0.14000(8) 2.00100(3) 0.146400(6) 0.03300(9) Uani 1 1 d DU . .
C18 C -0.07450(1) 2.04900(3) 0.132900(1) 0.03400(5) Uani 1 1 d DU . .
H18A H -0.0279 2.0622 0.1819 0.051 Uiso 1 1 calc R . .
H18B H -0.0861 2.1570 0.1049 0.051 Uiso 1 1 calc R . .
H18C H -0.0666 1.9601 0.1031 0.051 Uiso 1 1 calc R . .
C19 C -0.22050(7) 1.97700(4) 0.07590(7) 0.03400(1) Uani 1 1 d U . .
H19A H -0.2203 1.8746 0.0478 0.051 Uiso 1 1 calc R . .
H19B H -0.2330 2.0762 0.0426 0.051 Uiso 1 1 calc R . .
H19C H -0.2589 1.9635 0.0930 0.051 Uiso 1 1 calc R . .
C20 C -0.14090(5) 2.15700(4) 0.184600(6) 0.06100(9) Uani 1 1 d U . .
H20A H -0.1844 2.1554 0.1948 0.091 Uiso 1 1 calc R . .
H20B H -0.1458 2.2545 0.1521 0.091 Uiso 1 1 calc R . .
H20C H -0.0933 2.1669 0.2328 0.091 Uiso 1 1 calc R . .
O21 O 0.55560(1) 1.62900(3) 0.316200(1) 0.05000(6) Uani 1 1 d DU . .
H21 H 0.6019 1.6541 0.3346 0.075 Uiso 1 1 calc RD . .
O22 O 0.59380(1) 1.43700(3) 0.25750(1) 0.0510(6) Uani 1 1 d DU . .
C27 C 0.54050(4) 1.48600(3) 0.27120(7) 0.0340(9) Uani 1 1 d DU . .
C21 C 0.46660(9) 1.39800(5) 0.25240(9) 0.0400(9) Uani 1 1 d U . .
C22 C 0.44900(2) 1.25900(5) 0.20800(8) 0.0400(1) Uani 1 1 d U . .
H22 H 0.4839 1.2172 0.1925 0.048 Uiso 1 1 calc R . .
C23 C 0.38280(7) 1.17800(4) 0.18560(5) 0.03000(7) Uani 1 1 d U . .
C24 C 0.33280(9) 1.22900(4) 0.21660(6) 0.03300(9) Uani 1 1 d U . .
H24 H 0.2897 1.1629 0.2087 0.040 Uiso 1 1 calc R . .
C25 C 0.35210(6) 1.38500(4) 0.25990(6) 0.04200(9) Uani 1 1 d DU . .
H25 H 0.3182 1.4300 0.2763 0.051 Uiso 1 1 calc RD . .
C26 C 0.42190(3) 1.47100(3) 0.27830(4) 0.02300(6) Uani 1 1 d DU . .
H26 H 0.4361 1.5733 0.3071 0.027 Uiso 1 1 calc R . .
N3 N 0.35790(7) 1.01800(3) 0.135100(5) 0.02600(7) Uani 1 1 d U . .
C28 C 0.37660(2) 1.03800(3) 0.07070(1) 0.03400(7) Uani 1 1 d U . .
H28A H 0.3570 1.1470 0.0452 0.051 Uiso 1 1 calc R . .
H28B H 0.3528 0.9450 0.0341 0.051 Uiso 1 1 calc R . .
H28C H 0.4321 1.0337 0.0910 0.051 Uiso 1 1 calc R . .
C29 C 0.28070(5) 0.96300(3) 0.101400(4) 0.03400(1) Uani 1 1 d U . .
H29A H 0.2699 0.9180 0.1409 0.051 Uiso 1 1 calc R . .
H29B H 0.2722 0.8739 0.0640 0.051 Uiso 1 1 calc R . .
H29C H 0.2467 1.0594 0.0760 0.051 Uiso 1 1 calc R . .
C30 C 0.414600(2) 0.86200(3) 0.183500(1) 0.03400(6) Uani 1 1 d U . .
H30A H 0.4645 0.9073 0.2204 0.051 Uiso 1 1 calc R . .
H30B H 0.4210 0.7842 0.1486 0.051 Uiso 1 1 calc R . .
H30C H 0.3922 0.7996 0.2105 0.051 Uiso 1 1 calc R . .
O31 O 0.36250(1) 1.04600(3) 0.408100(3) 0.05300(7) Uani 1 1 d DU . .
H31 H 0.3293 0.9707 0.3974 0.079 Uiso 1 1 calc RD . .
O32 O 0.40150(3) 0.8430(3) 0.35990(3) 0.0570(7) Uani 1 1 d DU . .
C37 C 0.41950(4) 0.9870(3) 0.39400(7) 0.0530(1) Uani 1 1 d DU . .
C31 C 0.48330(7) 1.1020(4) 0.41840(6) 0.0250(8) Uani 1 1 d DU . .
C32 C 0.49690(7) 1.2440(4) 0.46060(6) 0.0270(8) Uani 1 1 d U . .
H32 H 0.4589 1.2799 0.4734 0.032 Uiso 1 1 calc R . .
C33 C 0.56130(6) 1.33900(4) 0.48600(5) 0.01900(7) Uani 1 1 d U . .
C34 C 0.61610(8) 1.29200(5) 0.46130(6) 0.03600(9) Uani 1 1 d U . .
H34 H 0.6617 1.3565 0.4779 0.043 Uiso 1 1 calc R . .
C35 C 0.60190(8) 1.15300(4) 0.41280(6) 0.03100(8) Uani 1 1 d DU . .
H35 H 0.6362 1.1244 0.3941 0.037 Uiso 1 1 calc R . .
C36 C 0.53430(7) 1.05400(4) 0.39220(7) 0.03002(9) Uani 1 1 d DU . .
H36 H 0.5242 0.9565 0.3609 0.039 Uiso 1 1 calc R . .
N4 N 0.57900(8) 1.49900(3) 0.53530(5) 0.03000(8) Uani 1 1 d DU . .
C38 C 0.52340(2) 1.51700(3) 0.56890(2) 0.05600(7) Uani 1 1 d U . .
H38A H 0.4718 1.5412 0.5278 0.084 Uiso 1 1 calc R . .
H38B H 0.5404 1.6105 0.6058 0.084 Uiso 1 1 calc R . .
H38C H 0.5228 1.4109 0.5943 0.084 Uiso 1 1 calc R . .
C39 C 0.59210(2) 1.65800(3) 0.49260(2) 0.03000(5) Uani 1 1 d DU . .
H39A H 0.6321 1.6306 0.4791 0.045 Uiso 1 1 calc R . .
H39B H 0.6078 1.7576 0.5263 0.045 Uiso 1 1 calc R . .
H39C H 0.5444 1.6840 0.4462 0.045 Uiso 1 1 calc R . .
C40 C 0.65040(3) 1.47900(3) 0.61180(3) 0.03000(6) Uani 1 1 d U . .
H40A H 0.6469 1.3729 0.6360 0.045 Uiso 1 1 calc R . .
H40B H 0.6547 1.5754 0.6446 0.045 Uiso 1 1 calc R . .
H40C H 0.6955 1.4744 0.6043 0.045 Uiso 1 1 calc R . .
O4W O 0.24010(8) 0.8470(2) 0.37630(6) 0.0380(5) Uani 1 1 d GU . .
H14W H 0.2430 0.7591 0.4038 0.056 Uiso 1 1 d GD . .
H24W H 0.1935 0.8579 0.3393 0.056 Uiso 1 1 d GD . .
O1W O -0.24680(2) 0.6870(3) -0.17450(3) 0.0380(9) Uani 1 1 d GU . .
H11W H -0.2557 0.5946 -0.1560 0.056 Uiso 1 1 d GD . .
H21W H -0.2889 0.7448 -0.1987 0.056 Uiso 1 1 d GD . .
O3W O 0.67900(1) 1.8220(3) 0.35070(1) 0.0550(7) Uani 1 1 d GU . .
H13W H 0.7163 1.7733 0.3899 0.083 Uiso 1 1 d GD . .
H23W H 0.6838 1.8031 0.3103 0.083 Uiso 1 1 d GD . .
O2W O 0.19380(2) 1.3470(3) 0.30170(9) 0.0380(9) Uani 1 1 d GU . .
H12W H 0.2385 1.3805 0.3371 0.056 Uiso 1 1 d GD . .
H22W H 0.1881 1.2394 0.3073 0.056 Uiso 1 1 d GD . .

loop_
_atom_site_aniso_label
_atom_site_aniso_U_11
_atom_site_aniso_U_22
_atom_site_aniso_U_33
_atom_site_aniso_U_23
_atom_site_aniso_U_13
_atom_site_aniso_U_12
I1 0.0421(19) 0.0410(17) 0.0491(18) -0.0052(15) 0.0215(15) -0.0043(16)
I2 0.045(2) 0.0390(18) 0.063(2) 0.0048(15) 0.0288(17) 0.0099(15)
I3 0.044(2) 0.0403(17) 0.0511(19) -0.0044(16) 0.0216(15) -0.0082(16)
I4 0.045(2) 0.0399(18) 0.065(2) -0.0029(15) 0.0310(17) -0.0090(15)
O1 0.038(7) 0.039(7) 0.046(7) -0.007(4) 0.021(4) -0.006(4)
O2 0.046(7) 0.057(8) 0.062(8) -0.015(4) 0.028(5) -0.003(4)
C7 0.030(9) 0.030(10) 0.029(10) 0.000(4) 0.012(6) -0.001(4)
C1 0.017(8) 0.020(8) 0.021(8) 0.001(4) 0.010(5) 0.002(4)
C2 0.018(8) 0.023(8) 0.016(8) -0.001(4) 0.009(5) 0.003(4)
C3 0.027(8) 0.020(8) 0.021(7) 0.001(4) 0.009(5) -0.001(4)
C4 0.034(11) 0.038(11) 0.038(10) 0.000(4) 0.018(6) -0.001(4)
C5 0.025(8) 0.027(8) 0.029(8) -0.003(4) 0.014(5) 0.003(4)
C6 0.049(10) 0.043(10) 0.043(9) -0.001(4) 0.018(6) -0.002(4)
N1 0.028(8) 0.027(8) 0.033(8) -0.004(4) 0.013(5) 0.002(4)
C8 0.042(6) 0.046(6) 0.052(6) -0.009(4) 0.025(4) -0.002(4)
C9 0.024(5) 0.023(5) 0.024(5) 0.001(4) 0.006(4) 0.002(4)
C10 0.042(6) 0.029(6) 0.033(5) 0.001(4) 0.013(4) 0.001(4)
O11 0.044(8) 0.043(8) 0.049(8) 0.006(4) 0.025(5) 0.011(4)
O12 0.049(8) 0.044(8) 0.061(8) 0.011(4) 0.022(5) 0.006(4)
C17 0.021(7) 0.020(8) 0.022(7) -0.002(4) 0.007(5) 0.005(4)
C11 0.030(9) 0.027(9) 0.027(9) 0.000(4) 0.010(5) 0.002(4)
C12 0.026(9) 0.026(10) 0.027(9) 0.001(4) 0.010(6) -0.003(4)
C13 0.042(10) 0.035(10) 0.038(10) 0.001(4) 0.015(6) -0.001(4)
C14 0.032(10) 0.036(10) 0.036(10) 0.001(4) 0.017(6) 0.000(4)
C15 0.047(11) 0.047(11) 0.047(11) -0.002(4) 0.024(6) -0.001(4)
C16 0.034(9) 0.033(10) 0.030(9) 0.000(4) 0.014(6) 0.001(4)
N2 0.033(9) 0.032(10) 0.033(10) 0.001(4) 0.015(6) -0.001(4)
C18 0.033(6) 0.037(6) 0.034(6) 0.006(4) 0.019(4) 0.002(4)
C19 0.033(6) 0.037(6) 0.034(6) 0.006(4) 0.019(4) 0.002(4)
C20 0.063(10) 0.057(10) 0.059(10) -0.002(4) 0.027(6) -0.003(5)
O21 0.048(7) 0.047(8) 0.054(7) -0.009(4) 0.024(5) -0.005(4)
O22 0.042(7) 0.051(7) 0.061(7) -0.011(4) 0.026(5) -0.001(4)
C27 0.034(10) 0.034(10) 0.032(10) 0.000(4) 0.014(6) 0.002(4)
C21 0.039(10) 0.041(10) 0.041(10) 0.003(4) 0.020(6) -0.001(4)
C22 0.041(11) 0.043(11) 0.038(11) 0.000(4) 0.020(6) 0.001(4)
C23 0.031(8) 0.031(9) 0.028(8) -0.001(4) 0.015(5) 0.002(4)
C24 0.030(10) 0.035(10) 0.033(10) -0.002(4) 0.015(6) 0.000(4)
C25 0.040(9) 0.042(10) 0.045(9) -0.005(4) 0.020(6) 0.004(4)
C26 0.024(7) 0.021(7) 0.020(7) 0.003(4) 0.008(4) -0.006(4)
N3 0.025(8) 0.026(8) 0.030(8) -0.005(4) 0.015(5) 0.000(4)
C28 0.033(6) 0.037(6) 0.034(6) 0.006(4) 0.019(4) 0.002(4)
C29 0.033(6) 0.037(6) 0.034(6) 0.006(4) 0.019(4) 0.002(4)
C30 0.033(6) 0.037(6) 0.034(6) 0.006(4) 0.019(4) 0.002(4)
O31 0.051(8) 0.050(8) 0.056(8) -0.009(4) 0.025(5) -0.010(4)
O32 0.056(8) 0.047(8) 0.062(8) -0.011(4) 0.025(5) -0.006(4)
C37 0.053(11) 0.053(11) 0.052(11) 0.001(4) 0.023(6) 0.001(5)
C31 0.025(9) 0.025(9) 0.024(9) 0.005(4) 0.009(5) -0.002(4)
C32 0.026(9) 0.025(9) 0.026(9) -0.002(4) 0.011(5) 0.003(4)
C33 0.022(8) 0.014(8) 0.018(8) 0.000(4) 0.005(5) 0.003(4)
C34 0.032(10) 0.036(10) 0.039(10) -0.001(4) 0.016(6) 0.002(4)
C35 0.033(9) 0.029(9) 0.031(9) 0.000(4) 0.016(5) 0.005(4)
C36 0.033(9) 0.030(9) 0.031(9) 0.000(4) 0.013(6) 0.005(4)
N4 0.031(9) 0.030(9) 0.030(9) -0.002(4) 0.014(5) 0.002(4)
C38 0.055(8) 0.059(8) 0.057(8) -0.009(4) 0.030(5) 0.001(4)
C39 0.032(7) 0.024(7) 0.028(6) 0.001(4) 0.011(4) -0.001(4)
C40 0.030(7) 0.026(7) 0.026(7) 0.000(4) 0.008(5) 0.003(4)
O4W 0.035(6) 0.036(6) 0.038(6) 0.005(4) 0.015(4) -0.003(4)
O1W 0.035(6) 0.036(6) 0.038(6) 0.005(4) 0.015(4) -0.003(4)
O3W 0.045(7) 0.053(8) 0.059(8) -0.001(4) 0.019(5) -0.010(4)
O2W 0.035(6) 0.036(6) 0.038(6) 0.005(4) 0.015(4) -0.003(4)

loop_
_atom_type_symbol
_atom_type_description
_atom_type_scat_dispersion_real
_atom_type_scat_dispersion_imag
_atom_type_scat_source
C C 0.0033 0.0016 'International Tables Vol C Tables 4.2.6.8 and 6.1.1.4'
H H 0.0000 0.0000 'International Tables Vol C Tables 4.2.6.8 and 6.1.1.4'
N N 0.0061 0.0033 'International Tables Vol C Tables 4.2.6.8 and 6.1.1.4'
O O 0.0106 0.0060 'International Tables Vol C Tables 4.2.6.8 and 6.1.1.4'
I I -0.4742 1.8119 'International Tables Vol C Tables 4.2.6.8 and 6.1.1.4'

loop_
_geom_angle_atom_site_label_1
_geom_angle_atom_site_label_2
_geom_angle_atom_site_label_3
_geom_angle
_geom_angle_site_symmetry_1
_geom_angle_site_symmetry_3
C7 O1 H1 109.5 . .
O2 C7 O1 127.72(12) . .
O2 C7 C1 120.45(6) . .
O1 C7 C1 111.0(2) . .
C7 C1 C6 128.51(7) . .
C7 C1 C2 117.11(10) . .
C6 C1 C2 114.25(9) . .
C1 C2 C3 118.24(9) . .
C1 C2 H2 120.9 . .
C3 C2 H2 120.8 . .
C4 C3 C2 119.49(6) . .
C4 C3 N1 123.69(10) . .
C2 C3 N1 116.72(10) . .
C5 C4 C3 123.49(13) . .
C5 C4 H4 118.2 . .
C3 C4 H4 118.4 . .
C6 C5 C4 119.18(10) . .
C6 C5 H5 120.3 . .
C4 C5 H5 120.5 . .
C5 C6 C1 125(3) . .
C5 C6 H6 117.5 . .
C1 C6 H6 117.4 . .
C10 N1 C8 116.72(8) . .
C10 N1 C3 109.68(8) . .
C8 N1 C3 114.30(8) . .
C10 N1 C9 107.49(11) . .
C8 N1 C9 103.15(7) . .
C3 N1 C9 104.28(7) . .
N1 C8 H8A 109.5 . .
N1 C8 H8B 109.5 . .
H8A C8 H8B 109.5 . .
N1 C8 H8C 109.5 . .
H8A C8 H8C 109.5 . .
H8B C8 H8C 109.5 . .
N1 C9 H9A 109.5 . .
N1 C9 H9B 109.5 . .
H9A C9 H9B 109.5 . .
N1 C9 H9C 109.4 . .
H9A C9 H9C 109.5 . .
H9B C9 H9C 109.5 . .
N1 C10 H10A 109.4 . .
N1 C10 H10B 109.6 . .
H10A C10 H10B 109.5 . .
N1 C10 H10C 109.5 . .
H10A C10 H10C 109.5 . .
H10B C10 H10C 109.5 . .
C17 O11 H11 109.7 . .
O12 C17 O11 130.52(4) . .
O12 C17 C11 116.40(6) . .
O11 C17 C11 112.87(5) . .
C16 C11 C12 119.68(12) . .
C16 C11 C17 122.69(6) . .
C12 C11 C17 117.63(12) . .
C13 C12 C11 115.24(13) . .
C13 C12 H12 122.4 . .
C11 C12 H12 122.6 . .
C12 C13 C14 124.14(8) . .
C12 C13 N2 118.30(10) . .
C14 C13 N2 117.47(9) . .
C15 C14 C13 118.37(10) . .
C15 C14 H14 121.0 . .
C13 C14 H14 120.9 . .
C16 C15 C14 120.59(10) . .
C16 C15 H15 119.3 . .
C14 C15 H15 119.5 . .
C15 C16 C11 121.78(8) . .
C15 C16 H16 119.4 . .
C11 C16 H16 119.2 . .
C19 N2 C20 108.20(8) . .
C19 N2 C13 107.0(2) . .
C20 N2 C13 112.19(6) . .
C19 N2 C18 118.28(6) . .
C20 N2 C18 96.51(6) . .
C13 N2 C18 114.34(8) . .
N2 C18 H18A 109.5 . .
N2 C18 H18B 109.4 . .
H18A C18 H18B 109.5 . .
N2 C18 H18C 109.5 . .
H18A C18 H18C 109.5 . .
H18B C18 H18C 109.5 . .
N2 C19 H19A 109.5 . .
N2 C19 H19B 109.4 . .
H19A C19 H19B 109.5 . .
N2 C19 H19C 109.5 . .
H19A C19 H19C 109.5 . .
H19B C19 H19C 109.5 . .
N2 C20 H20A 109.4 . .
N2 C20 H20B 109.4 . .
H20A C20 H20B 109.5 . .
N2 C20 H20C 109.6 . .
H20A C20 H20C 109.5 . .
H20B C20 H20C 109.5 . .
C27 O21 H21 109.4 . .
O22 C27 O21 116.21(7) . .
O22 C27 C21 128.57(7) . .
O21 C27 C21 114.82(9) . .
C22 C21 C26 126(3) . .
C22 C21 C27 117(3) . .
C26 C21 C27 117(3) . .
C21 C22 C23 120.87(12) . .
C21 C22 H22 119.5 . .
C23 C22 H22 119.5 . .
C22 C23 C24 119.50(8) . .
C22 C23 N3 124.52(11) . .
C24 C23 N3 115.62(10) . .
C23 C24 C25 116.65(12) . .
C23 C24 H24 121.5 . .
C25 C24 H24 121.8 . .
C24 C25 C26 120.27(11) . .
C24 C25 H25 119.8 . .
C26 C25 H25 119.9 . .
C21 C26 C25 116(3) . .
C21 C26 H26 122.0 . .
C25 C26 H26 121.9 . .
C29 N3 C23 119.76(10) . .
C29 N3 C28 106.26(3) . .
C23 N3 C28 109.95(7) . .
C29 N3 C30 109.73(4) . .
C23 N3 C30 108.06(5) . .
C28 N3 C30 101.58(7) . .
N3 C28 H28A 109.5 . .
N3 C28 H28B 109.4 . .
H28A C28 H28B 109.5 . .
N3 C28 H28C 109.5 . .
H28A C28 H28C 109.5 . .
H28B C28 H28C 109.5 . .
N3 C29 H29A 109.5 . .
N3 C29 H29B 109.3 . .
H29A C29 H29B 109.5 . .
N3 C29 H29C 109.6 . .
H29A C29 H29C 109.5 . .
H29B C29 H29C 109.5 . .
N3 C30 H30A 109.5 . .
N3 C30 H30B 109.4 . .
H30A C30 H30B 109.5 . .
N3 C30 H30C 109.5 . .
H30A C30 H30C 109.5 . .
H30B C30 H30C 109.5 . .
C37 O31 H31 109.3 . .
O32 C37 O31 111.0(2) . .
O32 C37 C31 135.34(14) . .
O31 C37 C31 113.58(17) . .
C32 C31 C36 119.60(17) . .
C32 C31 C37 127.77(15) . .
C36 C31 C37 112.62(19) . .
C31 C32 C33 124.19(15) . .
C31 C32 H32 117.9 . .
C33 C32 H32 118.0 . .
C34 C33 C32 117.73(11) . .
C34 C33 N4 116.82(10) . .
C32 C33 N4 125.35(14) . .
C33 C34 C35 120.15(12) . .
C33 C34 H34 120.0 . .
C35 C34 H34 120.0 . .
C34 C35 C36 118.29(14) . .
C34 C35 H35 120.8 . .
C36 C35 H35 120.9 . .
C35 C36 C31 119.74(13) . .
C35 C36 H36 120.0 . .
C31 C36 H36 120.1 . .
C38 N4 C39 119.41(6) . .
C38 N4 C33 111.19(9) . .
C39 N4 C33 110.0(2) . .
C38 N4 C40 95.2(19) . .
C39 N4 C40 107.74(8) . .
C33 N4 C40 112.32(7) . .
N4 C38 H38A 109.4 . .
N4 C38 H38B 109.5 . .
H38A C38 H38B 109.5 . .
N4 C38 H38C 109.5 . .
H38A C38 H38C 109.5 . .
H38B C38 H38C 109.5 . .
N4 C39 H39A 109.5 . .
N4 C39 H39B 109.5 . .
H39A C39 H39B 109.5 . .
N4 C39 H39C 109.4 . .
H39A C39 H39C 109.5 . .
H39B C39 H39C 109.5 . .
N4 C40 H40A 109.4 . .
N4 C40 H40B 109.5 . .
H40A C40 H40B 109.5 . .
N4 C40 H40C 109.5 . .
H40A C40 H40C 109.5 . .
H40B C40 H40C 109.5 . .
H14W O4W H24W 109.5 . .
H11W O1W H21W 109.5 . .
H13W O3W H23W 109.5 . .
H12W O2W H22W 109.4 . .

loop_
_geom_bond_atom_site_label_1
_geom_bond_atom_site_label_2
_geom_bond_distance
_geom_bond_site_symmetry_2
O1 C7 1.311(2) .
O1 H1 0.8200 .
O2 C7 1.1827(11) .
C7 C1 1.5076(15) .
C1 C6 1.4531(16) .
C1 C2 1.4419(8) .
C2 C3 1.480(3) .
C2 H2 0.9300 .
C3 C4 1.324(2) .
C3 N1 1.4930(7) .
C4 C5 1.3615(8) .
C4 H4 0.9300 .
C5 C6 1.3183(12) .
C5 H5 0.9300 .
C6 H6 0.9300 .
N1 C10 1.4222(12) .
N1 C8 1.4849(14) .
N1 C9 1.630(3) .
C8 H8A 0.9600 .
C8 H8B 0.9600 .
C8 H8C 0.9600 .
C9 H9A 0.9600 .
C9 H9B 0.9600 .
C9 H9C 0.9600 .
C10 H10A 0.9600 .
C10 H10B 0.9600 .
C10 H10C 0.9600 .
O11 C17 1.3303(5) .
O11 H11 0.8200 .
O12 C17 1.1813(5) .
C17 C11 1.520(4) .
C11 C16 1.405(2) .
C11 C12 1.4676(10) .
C12 C13 1.4187(16) .
C12 H12 0.9300 .
C13 C14 1.3676(18) .
C13 N2 1.5141(9) .
C14 C15 1.4302(11) .
C14 H14 0.9300 .
C15 C16 1.3496(15) .
C15 H15 0.9300 .
C16 H16 0.9300 .
N2 C19 1.5279(16) .
N2 C20 1.420(3) .
N2 C18 1.470(3) .
C18 H18A 0.9600 .
C18 H18B 0.9600 .
C18 H18C 0.9600 .
C19 H19A 0.9600 .
C19 H19B 0.9600 .
C19 H19C 0.9600 .
C20 H20A 0.9600 .
C20 H20B 0.9600 .
C20 H20C 0.9600 .
O21 C27 1.3524(8) .
O21 H21 0.8200 .
O22 C27 1.251(6) .
C27 C21 1.470(4) .
C21 C22 1.3173(13) .
C21 C26 1.3263(18) .
C22 C23 1.3072(15) .
C22 H22 0.9300 .
C23 C24 1.430(2) .
C23 N3 1.5080(6) .
C24 C25 1.4141(9) .
C24 H24 0.9300 .
C25 C26 1.3982(13) .
C25 H25 0.9300 .
C26 H26 0.9300 .
N3 C29 1.3906(14) .
N3 C28 1.4803(9) .
N3 C30 1.6011(6) .
C28 H28A 0.9600 .
C28 H28B 0.9600 .
C28 H28C 0.9600 .
C29 H29A 0.9600 .
C29 H29B 0.9600 .
C29 H29C 0.9600 .
C30 H30A 0.9600 .
C30 H30B 0.9600 .
C30 H30C 0.9600 .
O31 C37 1.3473(13) .
O31 H31 0.8200 .
O32 C37 1.255(3) .
C37 C31 1.410(4) .
C31 C32 1.320(4) .
C31 C36 1.370(3) .
C32 C33 1.328(2) .
C32 H32 0.9300 .
C33 C34 1.416(2) .
C33 N4 1.500(4) .
C34 C35 1.370(4) .
C34 H34 0.9300 .
C35 C36 1.4056(19) .
C35 H35 0.9300 .
C36 H36 0.9300 .
N4 C38 1.520(3) .
N4 C39 1.5717(9) .
N4 C40 1.4881(12) .
C38 H38A 0.9600 .
C38 H38B 0.9600 .
C38 H38C 0.9600 .
C39 H39A 0.9600 .
C39 H39B 0.9600 .
C39 H39C 0.9600 .
C40 H40A 0.9600 .
C40 H40B 0.9600 .
C40 H40C 0.9600 .
O4W H14W 0.8532 .
O4W H24W 0.8542 .
O1W H11W 0.8533 .
O1W H21W 0.8527 .
O3W H13W 0.8530 .
O3W H23W 0.8539 .
O2W H12W 0.8531 .
O2W H22W 0.8536 .

loop_
_geom_torsion_atom_site_label_1
_geom_torsion_atom_site_label_2
_geom_torsion_atom_site_label_3
_geom_torsion_atom_site_label_4
_geom_torsion
_geom_torsion_site_symmetry_1
_geom_torsion_site_symmetry_2
_geom_torsion_site_symmetry_3
_geom_torsion_site_symmetry_4
O2 C7 C1 C6 -179.33(8) . . . .
O1 C7 C1 C6 9.52(14) . . . .
O2 C7 C1 C2 -3.70(12) . . . .
O1 C7 C1 C2 -174.86(9) . . . .
C7 C1 C2 C3 -176.89(7) . . . .
C6 C1 C2 C3 -0.64(11) . . . .
C1 C2 C3 C4 -2.90(11) . . . .
C1 C2 C3 N1 -179.50(7) . . . .
C2 C3 C4 C5 7.03(12) . . . .
N1 C3 C4 C5 -176.63(7) . . . .
C3 C4 C5 C6 -7.25(12) . . . .
C4 C5 C6 C1 3.27(13) . . . .
C7 C1 C6 C5 176.16(8) . . . .
C2 C1 C6 C5 0.43(14) . . . .
C4 C3 N1 C10 62.04(14) . . . .
C2 C3 N1 C10 -121.53(12) . . . .
C4 C3 N1 C8 -164.69(7) . . . .
C2 C3 N1 C8 11.75(9) . . . .
C4 C3 N1 C9 -52.82(10) . . . .
C2 C3 N1 C9 123.61(9) . . . .
O12 C17 C11 C16 9.56(11) . . . .
O11 C17 C11 C16 -175.27(8) . . . .
O12 C17 C11 C12 -170.05(7) . . . .
O11 C17 C11 C12 5.12(9) . . . .
C16 C11 C12 C13 2.42(13) . . . .
C17 C11 C12 C13 -177.95(8) . . . .
C11 C12 C13 C14 -1.63(16) . . . .
C11 C12 C13 N2 -178.15(8) . . . .
C12 C13 C14 C15 -1.96(17) . . . .
N2 C13 C14 C15 174.58(9) . . . .
C13 C14 C15 C16 5.02(17) . . . .
C14 C15 C16 C11 -4.30(18) . . . .
C12 C11 C16 C15 0.49(16) . . . .
C17 C11 C16 C15 -179.11(9) . . . .
C12 C13 N2 C19 122.17(11) . . . .
C14 C13 N2 C19 -54.58(12) . . . .
C12 C13 N2 C20 -119.36(12) . . . .
C14 C13 N2 C20 63.89(14) . . . .
C12 C13 N2 C18 -10.77(10) . . . .
C14 C13 N2 C18 172.49(8) . . . .
O22 C27 C21 C22 -8.28(18) . . . .
O21 C27 C21 C22 179.32(10) . . . .
O22 C27 C21 C26 175.16(10) . . . .
O21 C27 C21 C26 2.75(15) . . . .
C26 C21 C22 C23 -0.6(2) . . . .
C27 C21 C22 C23 -176.78(10) . . . .
C21 C22 C23 C24 -7.04(15) . . . .
C21 C22 C23 N3 -179.80(9) . . . .
C22 C23 C24 C25 10.65(12) . . . .
N3 C23 C24 C25 -175.96(7) . . . .
C23 C24 C25 C26 -7.32(13) . . . .
C22 C21 C26 C25 3.91(17) . . . .
C27 C21 C26 C25 -179.87(9) . . . .
C24 C25 C26 C21 0.45(12) . . . .
C22 C23 N3 C29 -166.66(8) . . . .
C24 C23 N3 C29 20.33(8) . . . .
C22 C23 N3 C28 -43.25(11) . . . .
C24 C23 N3 C28 143.74(8) . . . .
C22 C23 N3 C30 66.81(11) . . . .
C24 C23 N3 C30 -106.21(9) . . . .
O32 C37 C31 C32 -173.21(19) . . . .
O31 C37 C31 C32 9.2(3) . . . .
O32 C37 C31 C36 7.8(3) . . . .
O31 C37 C31 C36 -169.80(12) . . . .
C36 C31 C32 C33 -6.1(3) . . . .
C37 C31 C32 C33 174.91(17) . . . .
C31 C32 C33 C34 4.9(2) . . . .
C31 C32 C33 N4 -178.77(15) . . . .
C32 C33 C34 C35 0.08(14) . . . .
N4 C33 C34 C35 -176.53(7) . . . .
C33 C34 C35 C36 -3.52(13) . . . .
C34 C35 C36 C31 2.41(16) . . . .
C32 C31 C36 C35 2.2(2) . . . .
C37 C31 C36 C35 -178.66(12) . . . .
C34 C33 N4 C38 -170.30(7) . . . .
C32 C33 N4 C38 13.38(14) . . . .
C34 C33 N4 C39 55.10(11) . . . .
C32 C33 N4 C39 -121.22(14) . . . .
C34 C33 N4 C40 -64.93(11) . . . .
C32 C33 N4 C40 118.75(15) . . . .
